data_2232731
loop_
_publ_author_name
'Vepuri, Suresh B.'
'Devarajegowda, H. C.'
'Al-eryani, Waleed Fadl Ali'
'Lavanya, K.'
'Anbazhagan, S.'

_publ_section_title
;
 (<i>E</i>)-1-(5-Bromothiophen-2-yl)-3-(3,4,5-trimethoxyphenyl)prop-2-en-1-one
;
_journal_coeditor_code HB6511
_journal_issue 12
_journal_name_full 'Acta Crystallographica Section E'
_journal_page_first o3474
_journal_paper_doi 10.1107/S1600536811049294
_journal_volume 67
_journal_year 2011
_chemical_formula_iupac 'C16 H15 Br O4 S'
_chemical_formula_moiety 'C16 H15 Br O4 S'
_chemical_formula_sum 'C16 H15 Br O4 S'
_chemical_formula_weight 383.25
_chemical_melting_point 421
_chemical_name_systematic
;
(<i>E</i>)-1-(5-Bromothiophen-2-yl)-3-(3,4,5-trimethoxyphenyl)prop-2-en-1-one
;
_space_group_IT_number 61
_symmetry_cell_setting orthorhombic
_symmetry_space_group_name_Hall '-P 2ac 2ab'
_symmetry_space_group_name_H-M 'P b c a'
_atom_sites_solution_hydrogens geom
_atom_sites_solution_primary direct
_atom_sites_solution_secondary difmap
_audit_creation_method SHELXL-97
_cell_angle_alpha 90.00
_cell_angle_beta 90.00
_cell_angle_gamma 90.00
_cell_formula_units_Z 8
_cell_length_a 16.8923(7)
_cell_length_b 8.0793(6)
_cell_length_c 23.6427(17)
_cell_measurement_reflns_used 2833
_cell_measurement_temperature 293(2)
_cell_measurement_theta_max 25.00
_cell_measurement_theta_min 2.41
_cell_volume 3226.7(4)
_computing_cell_refinement '<i>CrysAlis PRO CCD</i> (Oxford Diffraction, 2010)'
_computing_data_collection
;
<i>CrysAlis PRO CCD</i> (Oxford Diffraction, 2010)
;
_computing_data_reduction '<i>CrysAlis PRO RED</i> (Oxford Diffraction, 2010)'
_computing_molecular_graphics
;
<i>ORTEP-3</i> (Farrugia, 1997) and <i>CAMERON</i> (Watkin <i>et
al.</i>, 1993)
;
_computing_publication_material '<i>WinGX</i> (Farrugia, 1999)'
_computing_structure_refinement '<i>SHELXL97</i> (Sheldrick, 2008)'
_computing_structure_solution '<i>SHELXS97</i> (Sheldrick, 2008)'
_diffrn_ambient_temperature 293(2)
_diffrn_detector_area_resol_mean 16.0839
_diffrn_measured_fraction_theta_full 0.999
_diffrn_measured_fraction_theta_max 0.999
_diffrn_measurement_device_type
;
Oxford Diffraction Xcalibur
;
_diffrn_measurement_method '\w scans'
_diffrn_radiation_monochromator mirror
_diffrn_radiation_source 'Mova (Mo) X-ray Source'
_diffrn_radiation_type MoK\a
_diffrn_radiation_wavelength 0.71073
_diffrn_reflns_av_R_equivalents 0.0550
_diffrn_reflns_av_sigmaI/netI 0.0595
_diffrn_reflns_limit_h_max 20
_diffrn_reflns_limit_h_min -20
_diffrn_reflns_limit_k_max 8
_diffrn_reflns_limit_k_min -9
_diffrn_reflns_limit_l_max 27
_diffrn_reflns_limit_l_min -28
_diffrn_reflns_number 17608
_diffrn_reflns_theta_full 25.00
_diffrn_reflns_theta_max 25.00
_diffrn_reflns_theta_min 2.41
_diffrn_standards_number 0
_exptl_absorpt_coefficient_mu 2.691
_exptl_absorpt_correction_T_max 1.00000
_exptl_absorpt_correction_T_min 0.62537
_exptl_absorpt_correction_type multi-scan
_exptl_absorpt_process_details '(<i>CrysAlis PRO RED</i>; Oxford Diffraction, 2010)'
_exptl_crystal_colour colourless
_exptl_crystal_density_diffrn 1.578
_exptl_crystal_density_method 'not measured'
_exptl_crystal_description prism
_exptl_crystal_F_000 1552
_exptl_crystal_size_max 0.22
_exptl_crystal_size_mid 0.15
_exptl_crystal_size_min 0.12
_refine_diff_density_max 0.365
_refine_diff_density_min -0.300
_refine_ls_extinction_coef 0.00037(6)
_refine_ls_extinction_expression Fc^*^=kFc[1+0.001xFc^2^\l^3^/sin(2\q)]^-1/4^
_refine_ls_extinction_method '<i>SHELXL97</i> (Sheldrick, 2008)'
_refine_ls_goodness_of_fit_ref 0.992
_refine_ls_hydrogen_treatment constr
_refine_ls_matrix_type full
_refine_ls_number_parameters 200
_refine_ls_number_reflns 2833
_refine_ls_number_restraints 0
_refine_ls_restrained_S_all 0.992
_refine_ls_R_factor_all 0.0733
_refine_ls_R_factor_gt 0.0415
_refine_ls_shift/su_max 0.001
_refine_ls_shift/su_mean 0.000
_refine_ls_structure_factor_coef Fsqd
_refine_ls_weighting_details 'calc w=1/[\s^2^(Fo^2^)+(0.0142P)^2^+0.0000P] where P=(Fo^2^+2Fc^2^)/3'
_refine_ls_weighting_scheme calc
_refine_ls_wR_factor_gt 0.0641
_refine_ls_wR_factor_ref 0.0737
_reflns_number_gt 1944
_reflns_number_total 2833
_reflns_threshold_expression I>2\s(I)
_cod_data_source_file hb6511.cif
_cod_data_source_block I
_cod_database_code 2232731
_cod_database_fobs_code 2232731

loop_
_symmetry_equiv_pos_as_xyz
'x, y, z'
'-x+1/2, -y, z+1/2'
'-x, y+1/2, -z+1/2'
'x+1/2, -y+1/2, -z'
'-x, -y, -z'
'x-1/2, y, -z-1/2'
'x, -y-1/2, z-1/2'
'-x-1/2, y-1/2, z'

loop_
_atom_site_type_symbol
_atom_site_label
_atom_site_fract_x
_atom_site_fract_y
_atom_site_fract_z
_atom_site_U_iso_or_equiv
_atom_site_adp_type
_atom_site_calc_flag
_atom_site_refinement_flags
_atom_site_occupancy
_atom_site_symmetry_multiplicity
Br Br1 0.22995(2) 0.12039(5) 0.462527(19) 0.05957(17) Uani d . 1 1
S S2 0.40847(5) 0.19214(12) 0.47450(4) 0.0457(3) Uani d . 1 1
O O3 0.58044(13) 0.2459(3) 0.47770(11) 0.0554(7) Uani d . 1 1
O O4 0.97395(13) 0.0142(3) 0.35359(11) 0.0548(7) Uani d . 1 1
O O5 0.93207(14) -0.0951(3) 0.25109(10) 0.0536(7) Uani d . 1 1
O O6 0.78125(15) -0.1434(3) 0.22387(10) 0.0584(8) Uani d . 1 1
C C7 0.7010(2) -0.1558(6) 0.20613(17) 0.0786(15) Uani d . 1 1
H H7A 0.6988 -0.2054 0.1693 0.118 Uiso calc R 1 1
H H7B 0.6779 -0.0473 0.2047 0.118 Uiso calc R 1 1
H H7C 0.6721 -0.2231 0.2325 0.118 Uiso calc R 1 1
C C8 0.9680(2) -0.2507(5) 0.25738(19) 0.0836(16) Uani d . 1 1
H H8A 1.0071 -0.2655 0.2283 0.125 Uiso calc R 1 1
H H8B 0.9285 -0.3358 0.2543 0.125 Uiso calc R 1 1
H H8C 0.9929 -0.2572 0.2938 0.125 Uiso calc R 1 1
C C9 0.9990(2) 0.0853(5) 0.40581(16) 0.0609(12) Uani d . 1 1
H H9A 1.0557 0.0825 0.4080 0.091 Uiso calc R 1 1
H H9B 0.9770 0.0233 0.4367 0.091 Uiso calc R 1 1
H H9C 0.9811 0.1979 0.4079 0.091 Uiso calc R 1 1
C C10 0.8948(2) 0.0080(4) 0.34261(15) 0.0413(9) Uani d . 1 1
C C11 0.8748(2) -0.0580(4) 0.29009(14) 0.0394(9) Uani d . 1 1
C C12 0.7953(2) -0.0746(5) 0.27587(15) 0.0451(10) Uani d . 1 1
C C13 0.7371(2) -0.0232(4) 0.31290(15) 0.0433(10) Uani d . 1 1
H H13 0.6841 -0.0355 0.3031 0.052 Uiso calc R 1 1
C C14 0.7572(2) 0.0468(4) 0.36467(15) 0.0379(9) Uani d . 1 1
C C15 0.8364(2) 0.0618(4) 0.37962(14) 0.0420(9) Uani d . 1 1
H H15 0.8502 0.1078 0.4143 0.050 Uiso calc R 1 1
C C16 0.69605(19) 0.1080(4) 0.40313(15) 0.0426(9) Uani d . 1 1
H H16 0.7133 0.1705 0.4338 0.051 Uiso calc R 1 1
C C17 0.61970(19) 0.0843(4) 0.39899(14) 0.0424(9) Uani d . 1 1
H H17 0.6011 0.0188 0.3695 0.051 Uiso calc R 1 1
C C18 0.5618(2) 0.1556(4) 0.43846(15) 0.0402(9) Uani d . 1 1
C C19 0.47821(19) 0.1147(4) 0.42830(14) 0.0364(9) Uani d . 1 1
C C20 0.4436(2) 0.0223(4) 0.38785(14) 0.0448(10) Uani d . 1 1
H H20 0.4718 -0.0289 0.3590 0.054 Uiso calc R 1 1
C C21 0.3606(2) 0.0105(4) 0.39334(15) 0.0482(10) Uani d . 1 1
H H21 0.3281 -0.0490 0.3690 0.058 Uiso calc R 1 1
C C22 0.3348(2) 0.0965(4) 0.43839(15) 0.0418(9) Uani d . 1 1

loop_
_atom_site_aniso_label
_atom_site_aniso_U_11
_atom_site_aniso_U_22
_atom_site_aniso_U_33
_atom_site_aniso_U_12
_atom_site_aniso_U_13
_atom_site_aniso_U_23
Br1 0.0319(2) 0.0731(3) 0.0738(3) 0.0005(2) 0.0004(2) -0.0001(3)
S2 0.0331(5) 0.0599(7) 0.0441(6) 0.0009(5) 0.0020(4) -0.0137(5)
O3 0.0377(14) 0.0760(19) 0.0525(17) 0.0036(14) -0.0002(13) -0.0232(15)
O4 0.0358(15) 0.081(2) 0.0480(16) 0.0026(14) 0.0056(13) -0.0046(15)
O5 0.0545(16) 0.0651(18) 0.0411(15) 0.0098(15) 0.0226(14) 0.0057(14)
O6 0.0559(17) 0.083(2) 0.0363(15) -0.0106(16) 0.0095(14) -0.0114(15)
C7 0.066(3) 0.115(4) 0.055(3) -0.029(3) 0.000(3) -0.023(3)
C8 0.089(4) 0.075(4) 0.086(4) 0.025(3) 0.039(3) 0.003(3)
C9 0.043(2) 0.078(3) 0.062(3) -0.010(2) -0.008(2) 0.001(3)
C10 0.035(2) 0.050(2) 0.038(2) 0.0007(19) 0.0063(18) 0.0078(19)
C11 0.042(2) 0.043(2) 0.033(2) 0.0036(19) 0.0108(18) 0.0094(18)
C12 0.054(2) 0.047(2) 0.034(2) -0.002(2) 0.006(2) 0.0072(19)
C13 0.034(2) 0.055(3) 0.041(2) -0.0011(19) 0.0045(18) 0.004(2)
C14 0.037(2) 0.040(2) 0.037(2) 0.0061(18) 0.0056(18) 0.0036(18)
C15 0.039(2) 0.053(2) 0.034(2) 0.0055(19) 0.0024(18) 0.0007(19)
C16 0.040(2) 0.053(3) 0.034(2) 0.005(2) 0.0021(18) -0.0043(19)
C17 0.036(2) 0.052(2) 0.039(2) -0.0002(19) 0.0052(18) -0.0038(19)
C18 0.036(2) 0.049(2) 0.036(2) 0.0041(19) 0.0008(18) 0.0045(19)
C19 0.0360(19) 0.040(2) 0.0327(19) 0.0027(18) 0.0062(17) -0.0003(18)
C20 0.045(2) 0.054(3) 0.036(2) -0.001(2) 0.0046(18) -0.0100(19)
C21 0.045(2) 0.062(3) 0.037(2) -0.011(2) -0.0103(19) -0.006(2)
C22 0.0327(19) 0.047(2) 0.045(2) -0.0008(18) -0.0077(18) 0.003(2)

loop_
_atom_type_symbol
_atom_type_description
_atom_type_scat_dispersion_real
_atom_type_scat_dispersion_imag
_atom_type_scat_source
C C 0.0033 0.0016 'International Tables Vol C Tables 4.2.6.8 and 6.1.1.4'
H H 0.0000 0.0000 'International Tables Vol C Tables 4.2.6.8 and 6.1.1.4'
Br Br -0.2901 2.4595 'International Tables Vol C Tables 4.2.6.8 and 6.1.1.4'
O O 0.0106 0.0060 'International Tables Vol C Tables 4.2.6.8 and 6.1.1.4'
S S 0.1246 0.1234 'International Tables Vol C Tables 4.2.6.8 and 6.1.1.4'

loop_
_geom_angle_atom_site_label_1
_geom_angle_atom_site_label_2
_geom_angle_atom_site_label_3
_geom_angle
C22 S2 C19 90.97(17)
C10 O4 C9 118.1(3)
C11 O5 C8 115.5(3)
C12 O6 C7 117.3(3)
O6 C7 H7A 109.5
O6 C7 H7B 109.5
H7A C7 H7B 109.5
O6 C7 H7C 109.5
H7A C7 H7C 109.5
H7B C7 H7C 109.5
O5 C8 H8A 109.5
O5 C8 H8B 109.5
H8A C8 H8B 109.5
O5 C8 H8C 109.5
H8A C8 H8C 109.5
H8B C8 H8C 109.5
O4 C9 H9A 109.5
O4 C9 H9B 109.5
H9A C9 H9B 109.5
O4 C9 H9C 109.5
H9A C9 H9C 109.5
H9B C9 H9C 109.5
O4 C10 C15 124.5(3)
O4 C10 C11 115.0(3)
C15 C10 C11 120.6(3)
O5 C11 C12 119.9(3)
O5 C11 C10 120.8(3)
C12 C11 C10 119.2(3)
O6 C12 C13 124.6(4)
O6 C12 C11 115.1(3)
C13 C12 C11 120.3(4)
C12 C13 C14 120.5(3)
C12 C13 H13 119.7
C14 C13 H13 119.7
C15 C14 C13 119.6(3)
C15 C14 C16 119.5(3)
C13 C14 C16 120.9(3)
C14 C15 C10 119.8(3)
C14 C15 H15 120.1
C10 C15 H15 120.1
C17 C16 C14 126.9(4)
C17 C16 H16 116.6
C14 C16 H16 116.6
C16 C17 C18 123.4(3)
C16 C17 H17 118.3
C18 C17 H17 118.3
O3 C18 C17 123.1(3)
O3 C18 C19 120.4(3)
C17 C18 C19 116.6(3)
C20 C19 C18 131.1(3)
C20 C19 S2 110.7(3)
C18 C19 S2 118.1(3)
C19 C20 C21 113.8(3)
C19 C20 H20 123.1
C21 C20 H20 123.1
C22 C21 C20 111.1(3)
C22 C21 H21 124.4
C20 C21 H21 124.4
C21 C22 S2 113.3(3)
C21 C22 Br1 127.0(3)
S2 C22 Br1 119.6(2)

loop_
_geom_bond_atom_site_label_1
_geom_bond_atom_site_label_2
_geom_bond_distance
Br1 C22 1.871(3)
S2 C22 1.695(3)
S2 C19 1.724(3)
O3 C18 1.221(4)
O4 C10 1.363(4)
O4 C9 1.426(4)
O5 C11 1.370(4)
O5 C8 1.404(4)
O6 C12 1.370(4)
O6 C7 1.423(4)
C7 H7A 0.9600
C7 H7B 0.9600
C7 H7C 0.9600
C8 H8A 0.9600
C8 H8B 0.9600
C8 H8C 0.9600
C9 H9A 0.9600
C9 H9B 0.9600
C9 H9C 0.9600
C10 C15 1.389(4)
C10 C11 1.393(5)
C11 C12 1.390(5)
C12 C13 1.381(5)
C13 C14 1.390(5)
C13 H13 0.9300
C14 C15 1.389(4)
C14 C16 1.462(4)
C15 H15 0.9300
C16 C17 1.308(4)
C16 H16 0.9300
C17 C18 1.469(4)
C17 H17 0.9300
C18 C19 1.470(4)
C19 C20 1.347(4)
C20 C21 1.410(5)
C20 H20 0.9300
C21 C22 1.344(5)
C21 H21 0.9300

loop_
_geom_hbond_atom_site_label_D
_geom_hbond_atom_site_label_H
_geom_hbond_atom_site_label_A
_geom_hbond_site_symmetry_A
_geom_hbond_distance_DH
_geom_hbond_distance_HA
_geom_hbond_distance_DA
_geom_hbond_angle_DHA
C21 H21 O6 6_556 0.93 2.46 3.320(4) 155

loop_
_geom_torsion_atom_site_label_1
_geom_torsion_atom_site_label_2
_geom_torsion_atom_site_label_3
_geom_torsion_atom_site_label_4
_geom_torsion
C9 O4 C10 C15 -2.0(5)
C9 O4 C10 C11 178.0(3)
C8 O5 C11 C12 -100.4(4)
C8 O5 C11 C10 84.3(4)
O4 C10 C11 O5 -6.9(5)
C15 C10 C11 O5 173.1(3)
O4 C10 C11 C12 177.8(3)
C15 C10 C11 C12 -2.2(5)
C7 O6 C12 C13 2.8(5)
C7 O6 C12 C11 -177.0(3)
O5 C11 C12 O6 5.8(5)
C10 C11 C12 O6 -178.8(3)
O5 C11 C12 C13 -174.0(3)
C10 C11 C12 C13 1.3(5)
O6 C12 C13 C14 -179.4(3)
C11 C12 C13 C14 0.4(6)
C12 C13 C14 C15 -1.4(5)
C12 C13 C14 C16 177.4(3)
C13 C14 C15 C10 0.5(5)
C16 C14 C15 C10 -178.3(3)
O4 C10 C15 C14 -178.7(3)
C11 C10 C15 C14 1.3(5)
C15 C14 C16 C17 -170.3(4)
C13 C14 C16 C17 10.9(6)
C14 C16 C17 C18 -177.6(3)
C16 C17 C18 O3 1.6(6)
C16 C17 C18 C19 -179.1(3)
O3 C18 C19 C20 178.5(4)
C17 C18 C19 C20 -0.8(6)
O3 C18 C19 S2 -2.1(5)
C17 C18 C19 S2 178.6(2)
C22 S2 C19 C20 0.5(3)
C22 S2 C19 C18 -179.1(3)
C18 C19 C20 C21 178.9(3)
S2 C19 C20 C21 -0.5(4)
C19 C20 C21 C22 0.3(5)
C20 C21 C22 S2 0.1(4)
C20 C21 C22 Br1 179.2(3)
C19 S2 C22 C21 -0.3(3)
C19 S2 C22 Br1 -179.5(2)

loop_
_cod_related_entry_id
_cod_related_entry_database
_cod_related_entry_code
1 ChemSpider 7125659
